data_1560660
loop_
_publ_author_name
'Zheng, Li-Mei'
'Liu, Jing-Xin'

_publ_section_title
;
 Lanthanide contraction effect on crystal structures of lanthanide
 coordination polymers with cyclohexanocucurbit[6]uril ligand
;
_journal_name_full 'Journal of Solid State Chemistry'
_journal_page_first 45
_journal_page_last 49
_journal_paper_doi 10.1016/j.jssc.2016.10.008
_journal_volume 245
_journal_year 2017
_chemical_formula_sum 'C60 H104 Cd2 Cl8 Gd N25 O30'
_chemical_formula_weight 2321.33
_space_group_IT_number 14
_space_group_name_Hall '-P 2ybc'
_space_group_name_H-M_alt 'P 1 21/c 1'
_symmetry_cell_setting monoclinic
_symmetry_space_group_name_H-M 'P 1 21/c 1'
_atom_sites_solution_hydrogens geom
_atom_sites_solution_primary direct
_atom_sites_solution_secondary difmap
_cell_angle_alpha 90.00
_cell_angle_beta 109.343(5)
_cell_angle_gamma 90.00
_cell_formula_units_Z 4
_cell_length_a 18.924(4)
_cell_length_b 21.154(4)
_cell_length_c 23.164(4)
_cell_measurement_reflns_used 9901
_cell_measurement_temperature 293(2)
_cell_measurement_theta_max 25.19
_cell_measurement_theta_min 2.42
_cell_volume 8750(3)
_computing_cell_refinement 'Bruker SMART'
_computing_data_collection 'Bruker SMART'
_computing_data_reduction 'Bruker SAINT'
_computing_molecular_graphics 'Bruker SHELXTL'
_computing_publication_material 'Bruker SHELXTL'
_computing_structure_refinement 'SHELXL-97 (Sheldrick, 1997)'
_computing_structure_solution 'SHELXS-97 (Sheldrick, 1990)'
_diffrn_ambient_temperature 296(2)
_diffrn_measured_fraction_theta_full 0.994
_diffrn_measured_fraction_theta_max 0.994
_diffrn_measurement_device_type 'Bruker CCD Area Detector'
_diffrn_measurement_method '\f and \w scan'
_diffrn_radiation_monochromator graphite
_diffrn_radiation_source 'fine-focus sealed tube'
_diffrn_radiation_type MoK\a
_diffrn_radiation_wavelength 0.71073
_diffrn_reflns_av_R_equivalents 0.0564
_diffrn_reflns_av_sigmaI/netI 0.0497
_diffrn_reflns_limit_h_max 22
_diffrn_reflns_limit_h_min -22
_diffrn_reflns_limit_k_max 22
_diffrn_reflns_limit_k_min -25
_diffrn_reflns_limit_l_max 27
_diffrn_reflns_limit_l_min -27
_diffrn_reflns_number 68179
_diffrn_reflns_theta_full 25.10
_diffrn_reflns_theta_max 25.10
_diffrn_reflns_theta_min 1.14
_diffrn_standards_decay_% none
_exptl_absorpt_coefficient_mu 1.568
_exptl_absorpt_correction_T_max 0.7047
_exptl_absorpt_correction_T_min 0.6098
_exptl_absorpt_correction_type multi-scan
_exptl_absorpt_process_details 'SADABS (Bruker, 2008)'
_exptl_crystal_colour colorless
_exptl_crystal_density_diffrn 1.762
_exptl_crystal_density_method 'not measured'
_exptl_crystal_description block
_exptl_crystal_F_000 4700
_exptl_crystal_size_max 0.35
_exptl_crystal_size_mid 0.30
_exptl_crystal_size_min 0.24
_refine_diff_density_max 2.009
_refine_diff_density_min -1.866
_refine_diff_density_rms 0.145
_refine_ls_extinction_method none
_refine_ls_goodness_of_fit_ref 1.022
_refine_ls_hydrogen_treatment constr
_refine_ls_matrix_type full
_refine_ls_number_parameters 1125
_refine_ls_number_reflns 15506
_refine_ls_number_restraints 23
_refine_ls_restrained_S_all 3.979
_refine_ls_R_factor_all 0.0730
_refine_ls_R_factor_gt 0.0593
_refine_ls_shift/su_max 0.100
_refine_ls_shift/su_mean 0.001
_refine_ls_structure_factor_coef Fsqd
_refine_ls_weighting_details 'calc w=1/[\s^2^(Fo^2^)+(0.1232P)^2^+22.7774P] where P=(Fo^2^+2Fc^2^)/3'
_refine_ls_weighting_scheme calc
_refine_ls_wR_factor_gt 0.1785
_refine_ls_wR_factor_ref 0.1901
_reflns_number_gt 12228
_reflns_number_total 15506
_reflns_threshold_expression >2sigma(I)
_cod_data_source_file JSSC-2017-245-45.cif
_cod_data_source_block Gd
_cod_depositor_comments
;
The following automatic conversions were performed:

data item '_symmetry_cell_setting' value 'Monoclinic' was changed to
'monoclinic' in accordance with the built-in table derived from the
CIF Core dictionary named 'cif_core.dic' version 2.4.5 last updated
on 2014-11-21.

data item '_exptl_crystal_density_meas' value 'not measured' was
changed to '?' -- the value is perceived as not measured.

Automatic conversion script
Id: cif_fix_values 8369 2020-08-20 11:38:08Z andrius 
;
_cod_original_sg_symbol_H-M P2(1)/c
_cod_database_code 1560660

loop_
_symmetry_equiv_pos_as_xyz
'x, y, z'
'-x, y+1/2, -z+1/2'
'-x, -y, -z'
'x, -y-1/2, z-1/2'

loop_
_atom_site_label
_atom_site_type_symbol
_atom_site_fract_x
_atom_site_fract_y
_atom_site_fract_z
_atom_site_U_iso_or_equiv
_atom_site_adp_type
_atom_site_occupancy
_atom_site_symmetry_multiplicity
_atom_site_calc_flag
_atom_site_refinement_flags
_atom_site_disorder_assembly
_atom_site_disorder_group
O1W O 0.2129(8) 0.3896(6) 0.3823(6) 0.034(3) Uani 1 1 d . . .
O2W O 0.2571(8) 0.1785(6) 0.3741(6) 0.035(3) Uani 1 1 d . . .
O3W O 0.3617(8) 0.3380(7) 0.3648(6) 0.036(4) Uani 1 1 d . . .
O4W O 0.2950(9) 0.2372(7) 0.2819(7) 0.042(4) Uani 1 1 d . . .
O5W O 0.1452(10) 0.2744(9) 0.3951(8) 0.063(5) Uani 1 1 d . . .
O7W O 0.0554(15) 0.1744(11) 0.3779(9) 0.104(8) Uani 1 1 d . . .
O8W O 0.188(3) -0.204(2) 0.111(3) 0.28(3) Uani 1 1 d . . .
O9W O 0.306(4) -0.230(2) 0.225(2) 0.23(2) Uani 1 1 d . . .
O10W O -0.223(3) 0.2311(16) -0.004(2) 0.21(2) Uani 1 1 d . . .
O11W O 0.484(2) 0.240(2) 0.3440(11) 0.166(16) Uani 1 1 d . . .
O12W O 0.067(2) 0.7283(16) 0.1006(14) 0.133(13) Uani 1 1 d . . .
O13W O 0.4200(16) 0.1383(12) 0.3592(10) 0.099(8) Uani 1 1 d . . .
O6W O 0.5342(15) 0.3966(13) -0.0258(12) 0.101(4) Uani 1 1 d DU . .
Gd1 Gd 0.24290(5) 0.28861(4) 0.35325(4) 0.0274(3) Uani 1 1 d . . .
Cd1 Cd 0.72102(9) 0.06218(7) 0.14301(8) 0.0390(4) Uani 1 1 d . . .
Cd2 Cd 0.27362(15) -0.06086(11) 0.39218(11) 0.0682(8) Uani 0.942(4) 1 d P A 1
Cd2' Cd 0.321(2) -0.0695(18) 0.4234(18) 0.0682(8) Uani 0.058(4) 1 d P A 2
Cl1 Cl 0.8369(3) 0.0072(2) 0.2015(2) 0.0330(11) Uani 1 1 d . . .
Cl2 Cl 0.6194(3) -0.0166(3) 0.1153(3) 0.0451(14) Uani 1 1 d . . .
Cl3 Cl 0.7411(5) 0.1003(4) 0.0503(3) 0.075(2) Uani 1 1 d . . .
Cl4 Cl 0.6910(6) 0.1360(5) 0.2117(5) 0.127(4) Uani 1 1 d . . .
Cl5 Cl 0.3707(5) 0.0168(5) 0.4404(4) 0.089(3) Uani 1 1 d . . .
Cl6 Cl 0.1553(4) -0.0133(5) 0.3367(4) 0.090(3) Uani 1 1 d . . .
Cl7 Cl 0.3202(6) -0.1250(4) 0.3237(5) 0.094(3) Uani 1 1 d . . .
Cl8 Cl 0.2486(13) -0.1208(7) 0.4756(5) 0.245(10) Uani 1 1 d . . .
C2 C 0.1450(10) 0.4489(8) 0.1331(8) 0.023(4) Uani 1 1 d . . .
C3 C 0.0728(11) 0.4180(8) 0.1392(8) 0.024(4) Uani 1 1 d . . .
C4 C 0.0900(11) 0.3834(8) 0.0486(8) 0.027(4) Uani 1 1 d . . .
C5 C 0.0552(10) 0.3543(8) 0.2277(8) 0.024(4) Uani 1 1 d . . .
H5A H 0.0813 0.3552 0.2715 0.029 Uiso 1 1 calc R . .
H5B H 0.0100 0.3793 0.2197 0.029 Uiso 1 1 calc R . .
C6 C -0.0196(12) 0.3390(9) 0.0685(8) 0.031(5) Uani 1 1 d . . .
H6A H -0.0343 0.3312 0.0248 0.037 Uiso 1 1 calc R . .
H6B H -0.0587 0.3642 0.0757 0.037 Uiso 1 1 calc R . .
C7 C 0.0767(10) 0.2404(8) 0.2390(8) 0.021(4) Uani 1 1 d . . .
C8 C -0.0293(11) 0.2709(9) 0.1576(8) 0.025(4) Uani 1 1 d . . .
C9 C -0.0276(10) 0.1963(8) 0.1652(8) 0.024(4) Uani 1 1 d . . .
C10 C -0.0161(11) 0.2234(9) 0.0706(9) 0.028(5) Uani 1 1 d . . .
C11 C 0.0694(11) 0.1256(8) 0.2439(8) 0.024(4) Uani 1 1 d . . .
H11A H 0.1049 0.1336 0.2844 0.029 Uiso 1 1 calc R . .
H11B H 0.0274 0.1027 0.2490 0.029 Uiso 1 1 calc R . .
C12 C -0.0342(10) 0.1093(9) 0.0855(8) 0.026(4) Uani 1 1 d . . .
H12A H -0.0542 0.1094 0.0412 0.031 Uiso 1 1 calc R . .
H12B H -0.0713 0.0898 0.1003 0.031 Uiso 1 1 calc R . .
C13 C 0.1798(10) 0.0796(8) 0.2296(8) 0.022(4) Uani 1 1 d . . .
C14 C 0.0654(10) 0.0408(8) 0.1646(8) 0.022(4) Uani 1 1 d . . .
C15 C 0.1310(10) 0.0002(8) 0.1566(7) 0.019(4) Uani 1 1 d . . .
C16 C 0.0661(10) 0.0503(8) 0.0636(8) 0.022(4) Uani 1 1 d . . .
C17 C 0.2714(10) 0.0037(8) 0.2193(8) 0.023(4) Uani 1 1 d . . .
H17A H 0.2669 -0.0418 0.2217 0.028 Uiso 1 1 calc R . .
H17B H 0.2973 0.0191 0.2603 0.028 Uiso 1 1 calc R . .
C18 C 0.1682(10) -0.0193(8) 0.0609(8) 0.024(4) Uani 1 1 d . . .
H18A H 0.1731 -0.0639 0.0714 0.029 Uiso 1 1 calc R . .
H18B H 0.1423 -0.0163 0.0172 0.029 Uiso 1 1 calc R . .
C19 C 0.3791(10) 0.0537(8) 0.2027(8) 0.023(4) Uani 1 1 d . . .
C20 C 0.3083(10) -0.0130(8) 0.1227(8) 0.021(4) Uani 1 1 d . . .
C21 C 0.3737(10) 0.0180(8) 0.1048(8) 0.021(4) Uani 1 1 d . . .
C22 C 0.2577(10) 0.0497(8) 0.0363(8) 0.021(4) Uani 1 1 d . . .
C23 C 0.4838(10) 0.0869(8) 0.1697(8) 0.025(4) Uani 1 1 d . . .
H23A H 0.5101 0.0896 0.2134 0.030 Uiso 1 1 calc R . .
H23B H 0.5152 0.0630 0.1519 0.030 Uiso 1 1 calc R . .
C24 C 0.3667(10) 0.0934(8) 0.0156(8) 0.021(4) Uani 1 1 d . . .
H24A H 0.3301 0.0977 -0.0250 0.026 Uiso 1 1 calc R . .
H24B H 0.4076 0.0679 0.0120 0.026 Uiso 1 1 calc R . .
C25 C 0.4766(11) 0.2013(8) 0.1798(8) 0.024(4) Uani 1 1 d . . .
C26 C 0.4698(9) 0.1659(8) 0.0829(7) 0.018(4) Uani 1 1 d . . .
C27 C 0.4766(10) 0.2398(8) 0.0857(8) 0.020(4) Uani 1 1 d . . .
C28 C 0.3666(10) 0.2097(7) 0.0076(7) 0.018(4) Uani 1 1 d . . .
C29 C 0.4847(11) 0.3158(8) 0.1747(8) 0.024(4) Uani 1 1 d . . .
H29A H 0.5023 0.3099 0.2188 0.029 Uiso 1 1 calc R . .
H29B H 0.5241 0.3368 0.1640 0.029 Uiso 1 1 calc R . .
C30 C 0.3953(11) 0.3241(8) 0.0142(8) 0.023(4) Uani 1 1 d . . .
H30A H 0.3647 0.3240 -0.0287 0.027 Uiso 1 1 calc R . .
H30B H 0.4424 0.3445 0.0176 0.027 Uiso 1 1 calc R . .
C31 C 0.3796(10) 0.3664(8) 0.1968(8) 0.023(4) Uani 1 1 d . . .
C32 C 0.3973(10) 0.3959(8) 0.1043(7) 0.021(4) Uani 1 1 d . . .
C33 C 0.3315(10) 0.4366(7) 0.1141(8) 0.021(4) Uani 1 1 d . . .
C34 C 0.2847(11) 0.3761(8) 0.0245(8) 0.024(4) Uani 1 1 d . . .
C35 C 0.2826(10) 0.4392(8) 0.2051(8) 0.022(4) Uani 1 1 d . . .
H35A H 0.2842 0.4849 0.2026 0.026 Uiso 1 1 calc R . .
H35B H 0.3043 0.4277 0.2479 0.026 Uiso 1 1 calc R . .
C36 C 0.1949(11) 0.4492(9) 0.0429(8) 0.026(4) Uani 1 1 d . . .
H36A H 0.1717 0.4428 -0.0008 0.031 Uiso 1 1 calc R . .
H36B H 0.2025 0.4943 0.0498 0.031 Uiso 1 1 calc R . .
C37 C 0.1439(12) 0.5207(8) 0.1378(9) 0.030(5) Uani 1 1 d . . .
H37A H 0.1462 0.5324 0.1789 0.036 Uiso 1 1 calc R . .
H37B H 0.1878 0.5379 0.1308 0.036 Uiso 1 1 calc R . .
C38 C 0.0740(13) 0.5498(10) 0.0921(10) 0.042(6) Uani 1 1 d . . .
H38A H 0.0797 0.5507 0.0520 0.050 Uiso 1 1 calc R . .
H38B H 0.0690 0.5931 0.1039 0.050 Uiso 1 1 calc R . .
C39 C 0.0026(13) 0.5132(10) 0.0881(11) 0.043(6) Uani 1 1 d . . .
H39A H -0.0362 0.5430 0.0884 0.052 Uiso 1 1 calc R . .
H39B H -0.0146 0.4905 0.0496 0.052 Uiso 1 1 calc R . .
C40 C 0.0139(11) 0.4666(9) 0.1401(9) 0.031(5) Uani 1 1 d . . .
H40A H -0.0331 0.4455 0.1359 0.037 Uiso 1 1 calc R . .
H40B H 0.0298 0.4890 0.1788 0.037 Uiso 1 1 calc R . .
C41 C -0.1022(12) 0.2994(10) 0.1582(10) 0.036(5) Uani 1 1 d . . .
H41A H -0.1423 0.2859 0.1219 0.044 Uiso 1 1 calc R . .
H41B H -0.0988 0.3451 0.1570 0.044 Uiso 1 1 calc R . .
C42 C -0.1207(14) 0.2797(11) 0.2155(12) 0.048(6) Uani 1 1 d . . .
H42A H -0.0900 0.3042 0.2501 0.058 Uiso 1 1 calc R . .
H42B H -0.1726 0.2897 0.2093 0.058 Uiso 1 1 calc R . .
C43 C -0.1080(13) 0.2102(11) 0.2305(10) 0.043(6) Uani 1 1 d . . .
H43A H -0.1512 0.1932 0.2389 0.052 Uiso 1 1 calc R . .
H43B H -0.0649 0.2055 0.2673 0.052 Uiso 1 1 calc R . .
C44 C -0.0951(11) 0.1720(9) 0.1790(9) 0.029(4) Uani 1 1 d . . .
H44A H -0.0876 0.1279 0.1909 0.035 Uiso 1 1 calc R . .
H44B H -0.1389 0.1750 0.1426 0.035 Uiso 1 1 calc R . .
C45 C 0.0091(11) 0.0013(9) 0.1822(9) 0.028(4) Uani 1 1 d . . .
H45A H -0.0337 0.0273 0.1809 0.034 Uiso 1 1 calc R . .
H45B H 0.0317 -0.0141 0.2236 0.034 Uiso 1 1 calc R . .
C46 C -0.0169(12) -0.0546(9) 0.1384(9) 0.032(5) Uani 1 1 d . . .
H46A H -0.0444 -0.0387 0.0979 0.039 Uiso 1 1 calc R . .
H46B H -0.0509 -0.0804 0.1518 0.039 Uiso 1 1 calc R . .
C47 C 0.0487(12) -0.0964(9) 0.1347(9) 0.033(5) Uani 1 1 d . . .
H47A H 0.0438 -0.1384 0.1497 0.039 Uiso 1 1 calc R . .
H47B H 0.0458 -0.1003 0.0922 0.039 Uiso 1 1 calc R . .
C48 C 0.1247(11) -0.0694(8) 0.1716(9) 0.026(4) Uani 1 1 d . . .
H48A H 0.1637 -0.0933 0.1627 0.032 Uiso 1 1 calc R . .
H48B H 0.1321 -0.0738 0.2148 0.032 Uiso 1 1 calc R . .
C49 C 0.3169(11) -0.0846(8) 0.1291(9) 0.029(4) Uani 1 1 d . . .
H49A H 0.2826 -0.1010 0.1486 0.034 Uiso 1 1 calc R . .
H49B H 0.3045 -0.1036 0.0889 0.034 Uiso 1 1 calc R . .
C50 C 0.3970(12) -0.1018(9) 0.1672(10) 0.036(5) Uani 1 1 d . . .
H50A H 0.4008 -0.1473 0.1722 0.044 Uiso 1 1 calc R . .
H50B H 0.4088 -0.0831 0.2075 0.044 Uiso 1 1 calc R . .
C51 C 0.4542(12) -0.0791(9) 0.1379(10) 0.035(5) Uani 1 1 d . . .
H51A H 0.4966 -0.0604 0.1692 0.043 Uiso 1 1 calc R . .
H51B H 0.4723 -0.1152 0.1210 0.043 Uiso 1 1 calc R . .
C52 C 0.4210(11) -0.0306(9) 0.0872(8) 0.027(4) Uani 1 1 d . . .
H52A H 0.4613 -0.0094 0.0778 0.032 Uiso 1 1 calc R . .
H52B H 0.3905 -0.0524 0.0505 0.032 Uiso 1 1 calc R . .
C53 C 0.5315(10) 0.1354(9) 0.0631(8) 0.026(4) Uani 1 1 d . . .
H53A H 0.5789 0.1383 0.0962 0.031 Uiso 1 1 calc R . .
H53B H 0.5201 0.0910 0.0543 0.031 Uiso 1 1 calc R . .
C54 C 0.5380(11) 0.1681(9) 0.0067(9) 0.032(5) Uani 1 1 d . . .
H54A H 0.4910 0.1638 -0.0267 0.039 Uiso 1 1 calc R . .
H54B H 0.5767 0.1476 -0.0054 0.039 Uiso 1 1 calc R . .
C55 C 0.5571(13) 0.2391(10) 0.0183(10) 0.041(5) Uani 1 1 d . . .
H55A H 0.6083 0.2460 0.0197 0.049 Uiso 1 1 calc R . .
H55B H 0.5245 0.2635 -0.0155 0.049 Uiso 1 1 calc R . .
C56 C 0.5485(11) 0.2626(9) 0.0777(9) 0.030(5) Uani 1 1 d . . .
H56A H 0.5907 0.2480 0.1119 0.036 Uiso 1 1 calc R . .
H56B H 0.5493 0.3085 0.0780 0.036 Uiso 1 1 calc R . .
C57 C 0.4602(11) 0.4368(9) 0.0988(9) 0.030(5) Uani 1 1 d . . .
H57A H 0.4427 0.4610 0.0612 0.036 Uiso 1 1 calc R . .
H57B H 0.5012 0.4101 0.0971 0.036 Uiso 1 1 calc R . .
C58 C 0.4882(13) 0.4820(9) 0.1534(10) 0.038(5) Uani 1 1 d . . .
H58A H 0.5132 0.4577 0.1900 0.045 Uiso 1 1 calc R . .
H58B H 0.5247 0.5107 0.1466 0.045 Uiso 1 1 calc R . .
C59 C 0.4253(14) 0.5204(10) 0.1636(11) 0.045(6) Uani 1 1 d . . .
H59A H 0.4232 0.5111 0.2040 0.054 Uiso 1 1 calc R . .
H59B H 0.4364 0.5650 0.1623 0.054 Uiso 1 1 calc R . .
C60 C 0.3496(12) 0.5069(8) 0.1165(9) 0.030(5) Uani 1 1 d . . .
H60A H 0.3494 0.5208 0.0766 0.036 Uiso 1 1 calc R . .
H60B H 0.3113 0.5304 0.1268 0.036 Uiso 1 1 calc R . .
O1 O 0.2159(7) 0.3579(6) 0.2681(5) 0.025(3) Uani 1 1 d . . .
O2 O 0.1355(8) 0.2446(6) 0.2814(6) 0.030(3) Uani 1 1 d . . .
O3 O 0.2256(7) 0.1119(6) 0.2677(6) 0.031(3) Uani 1 1 d . . .
O4 O 0.4016(8) 0.0803(7) 0.2518(6) 0.033(3) Uani 1 1 d . . .
O5 O 0.4849(9) 0.2004(7) 0.2342(6) 0.039(4) Uani 1 1 d . . .
O6 O 0.3904(8) 0.3404(6) 0.2459(6) 0.032(3) Uani 1 1 d . . .
O7 O 0.0771(9) 0.3570(7) -0.0006(6) 0.038(4) Uani 1 1 d . . .
O8 O -0.0121(9) 0.2170(7) 0.0191(6) 0.035(4) Uani 1 1 d . . .
O9 O 0.0471(8) 0.0657(6) 0.0101(6) 0.029(3) Uani 1 1 d . . .
O10 O 0.2101(7) 0.0737(6) -0.0085(6) 0.027(3) Uani 1 1 d . . .
O11 O 0.3102(8) 0.2133(6) -0.0385(6) 0.026(3) Uani 1 1 d . . .
O12 O 0.2395(8) 0.3562(6) -0.0233(6) 0.032(3) Uani 1 1 d . . .
O13 O 0.2427(8) 0.2217(12) 0.0627(4) 0.150(4) Uani 1 1 d DU . .
O14 O 0.2994(6) 0.2386(13) 0.1625(6) 0.21(2) Uani 1 1 d D . .
O15 O 0.1773(5) 0.2141(16) 0.1278(7) 0.27(3) Uani 1 1 d D . .
N1 N 0.2050(8) 0.4192(7) 0.1834(6) 0.022(3) Uani 1 1 d . . .
N2 N 0.1024(8) 0.3835(7) 0.1971(6) 0.023(3) Uani 1 1 d . . .
N3 N 0.1437(9) 0.4274(7) 0.0735(7) 0.025(4) Uani 1 1 d . . .
N4 N 0.0493(9) 0.3753(7) 0.0870(6) 0.026(4) Uani 1 1 d . . .
N5 N 0.0341(9) 0.2902(7) 0.2097(7) 0.024(4) Uani 1 1 d . . .
N6 N 0.0424(8) 0.1860(7) 0.2148(6) 0.022(3) Uani 1 1 d . . .
N7 N -0.0154(10) 0.2788(7) 0.0996(7) 0.028(4) Uani 1 1 d . . .
N8 N -0.0235(9) 0.1741(7) 0.1067(6) 0.024(4) Uani 1 1 d . . .
N9 N 0.1043(8) 0.0867(7) 0.2112(6) 0.022(3) Uani 1 1 d . . .
N10 N 0.1974(8) 0.0308(7) 0.1980(7) 0.023(3) Uani 1 1 d . . .
N11 N 0.0331(9) 0.0708(7) 0.1046(7) 0.024(3) Uani 1 1 d . . .
N12 N 0.1224(8) 0.0104(7) 0.0925(6) 0.020(3) Uani 1 1 d . . .
N13 N 0.3162(8) 0.0179(7) 0.1810(6) 0.021(3) Uani 1 1 d . . .
N14 N 0.4149(8) 0.0522(7) 0.1601(7) 0.023(3) Uani 1 1 d . . .
N15 N 0.2423(8) 0.0070(7) 0.0741(6) 0.020(3) Uani 1 1 d . . .
N16 N 0.3321(8) 0.0604(7) 0.0542(6) 0.020(3) Uani 1 1 d . . .
N17 N 0.4749(8) 0.1495(7) 0.1447(6) 0.021(3) Uani 1 1 d . . .
N18 N 0.4717(9) 0.2542(7) 0.1457(6) 0.022(3) Uani 1 1 d . . .
N19 N 0.3956(8) 0.1562(6) 0.0379(6) 0.020(3) Uani 1 1 d . . .
N20 N 0.4099(9) 0.2594(6) 0.0351(6) 0.021(3) Uani 1 1 d . . .
N21 N 0.4201(8) 0.3561(7) 0.1584(6) 0.022(3) Uani 1 1 d . . .
N22 N 0.3283(8) 0.4127(7) 0.1721(6) 0.022(3) Uani 1 1 d . . .
N23 N 0.3577(9) 0.3605(7) 0.0483(6) 0.022(3) Uani 1 1 d . . .
N24 N 0.2670(9) 0.4184(7) 0.0624(6) 0.023(3) Uani 1 1 d . . .
N25 N 0.2381(5) 0.2245(8) 0.1192(4) 0.141(16) Uani 1 1 d D . .
C1 C 0.1769(10) 0.3842(8) 0.2199(7) 0.021(4) Uani 1 1 d . . .
O14W O 0.1130(9) 0.1778(7) -0.0065(7) 0.043(4) Uiso 1 1 d . . .

loop_
_atom_site_aniso_label
_atom_site_aniso_U_11
_atom_site_aniso_U_22
_atom_site_aniso_U_33
_atom_site_aniso_U_23
_atom_site_aniso_U_13
_atom_site_aniso_U_12
O1W 0.048(8) 0.033(7) 0.022(6) 0.001(5) 0.014(6) 0.012(6)
O2W 0.046(8) 0.034(7) 0.021(6) 0.003(5) 0.005(6) -0.010(6)
O3W 0.028(7) 0.039(7) 0.040(8) -0.001(6) 0.008(6) -0.004(6)
O4W 0.053(9) 0.038(8) 0.043(8) 0.001(6) 0.029(7) 0.003(7)
O5W 0.067(10) 0.082(11) 0.060(9) -0.040(8) 0.047(8) -0.043(9)
O7W 0.17(2) 0.098(15) 0.042(10) -0.005(10) 0.024(12) -0.089(14)
O8W 0.20(4) 0.23(4) 0.48(8) -0.18(5) 0.20(4) -0.10(3)
O9W 0.40(7) 0.16(3) 0.16(3) 0.00(3) 0.14(4) -0.06(4)
O10W 0.39(6) 0.09(2) 0.20(3) -0.01(2) 0.18(4) -0.02(3)
O11W 0.23(4) 0.23(4) 0.044(13) -0.015(18) 0.044(18) -0.10(3)
O12W 0.18(3) 0.13(2) 0.082(18) 0.025(17) 0.03(2) 0.00(2)
O13W 0.13(2) 0.094(16) 0.070(13) -0.015(12) 0.032(13) 0.042(15)
O6W 0.101(5) 0.100(5) 0.100(5) 0.001(3) 0.033(3) 0.000(3)
Gd1 0.0303(5) 0.0299(5) 0.0206(5) -0.0006(3) 0.0066(4) -0.0022(4)
Cd1 0.0319(8) 0.0376(8) 0.0421(9) -0.0016(6) 0.0049(7) 0.0028(7)
Cd2 0.0677(16) 0.0634(13) 0.0497(13) 0.0145(10) -0.0126(11) -0.0179(11)
Cd2' 0.0677(16) 0.0634(13) 0.0497(13) 0.0145(10) -0.0126(11) -0.0179(11)
Cl1 0.028(2) 0.034(2) 0.035(2) 0.0052(19) 0.007(2) -0.002(2)
Cl2 0.031(3) 0.034(3) 0.070(4) -0.004(2) 0.016(3) 0.002(2)
Cl3 0.076(5) 0.091(5) 0.045(4) 0.017(3) 0.002(3) -0.022(4)
Cl4 0.074(6) 0.150(7) 0.125(7) -0.101(6) -0.011(5) 0.033(5)
Cl5 0.082(6) 0.101(6) 0.073(5) -0.029(4) 0.012(4) -0.036(5)
Cl6 0.051(4) 0.154(8) 0.065(4) 0.037(5) 0.016(3) 0.000(5)
Cl7 0.100(7) 0.062(4) 0.095(6) 0.012(4) -0.001(5) 0.025(4)
Cl8 0.43(2) 0.181(11) 0.061(6) 0.036(7) -0.011(10) -0.185(13)
C2 0.029(9) 0.023(8) 0.016(8) 0.000(6) 0.006(7) 0.005(7)
C3 0.031(10) 0.017(8) 0.021(8) 0.004(6) 0.006(7) 0.007(7)
C4 0.033(10) 0.025(9) 0.021(9) 0.005(7) 0.006(8) 0.010(8)
C5 0.027(9) 0.025(9) 0.021(8) -0.003(7) 0.010(7) 0.000(7)
C6 0.035(11) 0.031(10) 0.020(9) -0.001(8) -0.001(8) -0.001(9)
C7 0.021(8) 0.026(8) 0.021(8) -0.001(7) 0.011(7) 0.002(7)
C8 0.024(9) 0.031(9) 0.020(8) -0.002(7) 0.006(7) 0.000(8)
C9 0.025(9) 0.023(8) 0.024(8) -0.005(7) 0.010(7) -0.001(7)
C10 0.023(10) 0.034(10) 0.024(9) -0.001(7) 0.003(8) 0.002(8)
C11 0.030(9) 0.024(8) 0.020(8) 0.000(7) 0.009(7) 0.000(8)
C12 0.018(9) 0.031(9) 0.024(9) -0.006(7) 0.002(7) -0.002(8)
C13 0.028(9) 0.022(8) 0.016(8) -0.001(6) 0.008(7) -0.002(7)
C14 0.024(9) 0.019(8) 0.020(8) -0.003(7) 0.005(7) -0.004(7)
C15 0.023(8) 0.020(8) 0.017(8) -0.001(6) 0.010(7) -0.003(7)
C16 0.026(9) 0.022(8) 0.019(8) -0.002(7) 0.007(7) -0.006(7)
C17 0.027(9) 0.025(8) 0.018(8) 0.005(7) 0.007(7) 0.001(7)
C18 0.029(9) 0.024(8) 0.020(8) -0.003(7) 0.010(7) -0.004(8)
C19 0.027(9) 0.021(8) 0.018(8) 0.003(7) 0.004(7) 0.007(7)
C20 0.025(9) 0.018(8) 0.024(8) 0.002(6) 0.013(7) 0.003(7)
C21 0.023(9) 0.020(8) 0.018(8) 0.002(6) 0.004(7) 0.002(7)
C22 0.022(9) 0.021(8) 0.019(8) -0.002(6) 0.008(7) -0.001(7)
C23 0.024(9) 0.025(8) 0.022(9) 0.002(7) 0.003(7) -0.002(8)
C24 0.028(9) 0.018(8) 0.017(8) -0.002(6) 0.007(7) 0.001(7)
C25 0.024(9) 0.024(8) 0.021(9) -0.002(7) 0.001(7) -0.001(7)
C26 0.015(8) 0.019(8) 0.018(8) -0.001(6) 0.003(6) 0.000(7)
C27 0.021(9) 0.020(8) 0.019(8) -0.002(6) 0.005(7) -0.001(7)
C28 0.021(8) 0.019(8) 0.017(8) 0.000(6) 0.010(7) 0.002(7)
C29 0.027(10) 0.020(8) 0.023(9) -0.004(7) 0.005(7) 0.002(7)
C30 0.037(10) 0.016(8) 0.017(8) 0.002(6) 0.010(7) 0.004(7)
C31 0.029(9) 0.019(8) 0.019(8) -0.003(6) 0.007(7) -0.003(7)
C32 0.028(9) 0.019(8) 0.016(8) 0.000(6) 0.008(7) 0.000(7)
C33 0.029(9) 0.015(8) 0.021(8) 0.000(6) 0.010(7) 0.001(7)
C34 0.035(10) 0.021(8) 0.015(8) 0.000(6) 0.008(7) -0.002(8)
C35 0.025(9) 0.025(8) 0.015(8) -0.002(6) 0.006(7) 0.001(7)
C36 0.030(10) 0.028(9) 0.019(8) 0.006(7) 0.008(7) 0.007(8)
C37 0.040(11) 0.021(9) 0.029(9) 0.001(7) 0.010(8) 0.007(8)
C38 0.053(14) 0.035(11) 0.037(11) 0.012(9) 0.013(10) 0.013(10)
C39 0.044(13) 0.032(10) 0.045(12) 0.013(9) 0.004(10) 0.014(10)
C40 0.031(10) 0.029(9) 0.033(10) 0.001(8) 0.010(8) 0.011(8)
C41 0.026(10) 0.038(11) 0.043(11) -0.007(9) 0.009(9) 0.006(9)
C42 0.043(12) 0.051(13) 0.062(14) -0.009(11) 0.033(11) 0.002(11)
C43 0.036(11) 0.062(14) 0.040(11) -0.004(10) 0.023(9) -0.001(10)
C44 0.023(9) 0.030(9) 0.035(10) -0.002(8) 0.009(8) 0.000(8)
C45 0.032(10) 0.030(9) 0.027(9) -0.002(7) 0.016(8) -0.009(8)
C46 0.036(11) 0.036(10) 0.027(9) -0.003(8) 0.012(8) -0.015(9)
C47 0.040(11) 0.026(9) 0.030(10) -0.001(8) 0.008(9) -0.009(9)
C48 0.031(10) 0.019(8) 0.030(9) 0.005(7) 0.011(8) -0.002(7)
C49 0.040(11) 0.018(8) 0.028(9) 0.000(7) 0.012(8) 0.001(8)
C50 0.047(12) 0.026(9) 0.038(11) 0.011(8) 0.015(9) 0.010(9)
C51 0.033(11) 0.031(10) 0.036(11) 0.007(8) 0.003(9) 0.015(9)
C52 0.027(9) 0.028(9) 0.027(9) 0.001(7) 0.010(8) 0.005(8)
C53 0.022(9) 0.025(9) 0.030(9) -0.003(7) 0.007(7) 0.005(7)
C54 0.033(10) 0.033(10) 0.035(10) -0.004(8) 0.017(8) 0.006(9)
C55 0.053(12) 0.034(11) 0.047(11) 0.002(9) 0.033(10) 0.001(10)
C56 0.024(9) 0.029(9) 0.039(10) -0.002(8) 0.013(8) -0.005(8)
C57 0.032(10) 0.028(9) 0.032(10) -0.002(8) 0.014(8) -0.005(8)
C58 0.043(12) 0.023(9) 0.041(11) -0.001(8) 0.007(10) -0.010(9)
C59 0.063(14) 0.034(11) 0.043(12) -0.015(9) 0.024(11) -0.020(10)
C60 0.045(11) 0.020(8) 0.026(9) 0.001(7) 0.014(8) -0.004(8)
O1 0.028(7) 0.025(6) 0.019(6) 0.005(5) 0.005(5) 0.002(5)
O2 0.031(7) 0.026(6) 0.024(6) -0.005(5) -0.001(6) -0.005(6)
O3 0.027(7) 0.038(7) 0.025(6) -0.009(6) 0.005(5) -0.006(6)
O4 0.033(7) 0.040(7) 0.026(7) -0.004(6) 0.008(6) -0.008(6)
O5 0.061(10) 0.034(7) 0.018(7) 0.000(5) 0.010(6) -0.001(7)
O6 0.041(8) 0.033(7) 0.023(6) 0.009(5) 0.014(6) 0.009(6)
O7 0.051(9) 0.041(8) 0.020(6) -0.010(6) 0.009(6) -0.003(7)
O8 0.047(8) 0.041(8) 0.019(6) 0.000(5) 0.012(6) 0.002(7)
O9 0.035(7) 0.033(7) 0.019(6) 0.003(5) 0.009(5) -0.001(6)
O10 0.022(6) 0.034(7) 0.020(6) 0.007(5) 0.001(5) 0.002(6)
O11 0.032(7) 0.025(6) 0.018(6) 0.001(5) 0.004(5) 0.003(5)
O12 0.037(7) 0.038(7) 0.022(6) -0.006(5) 0.009(6) 0.004(6)
O13 0.150(5) 0.151(5) 0.150(5) -0.001(3) 0.050(3) 0.000(3)
O14 0.19(3) 0.38(6) 0.065(18) -0.06(3) 0.03(2) -0.17(4)
O15 0.21(4) 0.53(9) 0.07(2) -0.07(3) 0.05(2) -0.18(5)
N1 0.026(8) 0.020(7) 0.018(7) 0.003(5) 0.007(6) 0.006(6)
N2 0.024(8) 0.025(7) 0.016(7) -0.001(6) 0.004(6) 0.000(6)
N3 0.033(8) 0.023(7) 0.020(7) -0.001(6) 0.007(6) 0.004(7)
N4 0.031(8) 0.030(8) 0.014(7) -0.002(6) 0.003(6) -0.001(7)
N5 0.023(8) 0.025(7) 0.022(7) -0.004(6) 0.004(6) -0.002(6)
N6 0.019(7) 0.024(7) 0.018(7) -0.001(6) 0.000(6) 0.001(6)
N7 0.038(9) 0.026(8) 0.019(7) 0.001(6) 0.007(7) -0.001(7)
N8 0.029(8) 0.023(7) 0.017(7) -0.002(6) 0.004(6) 0.000(6)
N9 0.023(7) 0.024(7) 0.017(7) -0.006(6) 0.005(6) -0.001(6)
N10 0.021(7) 0.028(7) 0.022(7) -0.002(6) 0.009(6) 0.000(6)
N11 0.027(8) 0.026(7) 0.020(7) 0.003(6) 0.011(6) 0.004(6)
N12 0.023(7) 0.025(7) 0.014(6) -0.001(5) 0.008(6) -0.001(6)
N13 0.023(7) 0.026(7) 0.016(6) 0.000(6) 0.008(6) -0.002(6)
N14 0.019(7) 0.026(7) 0.021(7) 0.000(6) 0.002(6) -0.001(6)
N15 0.021(7) 0.024(7) 0.013(6) -0.002(5) 0.003(6) -0.003(6)
N16 0.020(7) 0.023(7) 0.016(7) 0.005(5) 0.004(6) 0.000(6)
N17 0.025(8) 0.019(7) 0.016(7) 0.000(5) 0.001(6) -0.001(6)
N18 0.027(8) 0.022(7) 0.014(6) 0.000(6) 0.005(6) 0.002(6)
N19 0.018(7) 0.019(7) 0.019(7) 0.001(5) 0.000(6) -0.002(6)
N20 0.028(8) 0.017(7) 0.016(7) 0.002(5) 0.005(6) 0.004(6)
N21 0.022(7) 0.022(7) 0.021(7) -0.001(6) 0.006(6) 0.000(6)
N22 0.028(8) 0.023(7) 0.016(7) 0.001(5) 0.011(6) 0.000(6)
N23 0.031(8) 0.020(7) 0.018(7) -0.005(5) 0.011(6) -0.002(6)
N24 0.027(8) 0.024(7) 0.016(7) -0.003(6) 0.004(6) 0.002(6)
N25 0.13(2) 0.24(4) 0.056(17) -0.01(2) 0.032(17) -0.11(3)
C1 0.033(10) 0.014(7) 0.019(8) -0.004(6) 0.011(7) 0.002(7)

loop_
_atom_type_symbol
_atom_type_description
_atom_type_scat_dispersion_real
_atom_type_scat_dispersion_imag
_atom_type_scat_source
C C 0.0033 0.0016 'International Tables Vol C Tables 4.2.6.8 and 6.1.1.4'
H H 0.0000 0.0000 'International Tables Vol C Tables 4.2.6.8 and 6.1.1.4'
N N 0.0061 0.0033 'International Tables Vol C Tables 4.2.6.8 and 6.1.1.4'
O O 0.0106 0.0060 'International Tables Vol C Tables 4.2.6.8 and 6.1.1.4'
Gd Gd -0.1653 3.9035 'International Tables Vol C Tables 4.2.6.8 and 6.1.1.4'
Cd Cd -0.8075 1.2024 'International Tables Vol C Tables 4.2.6.8 and 6.1.1.4'
Cl Cl 0.1484 0.1585 'International Tables Vol C Tables 4.2.6.8 and 6.1.1.4'

loop_
_geom_angle_atom_site_label_1
_geom_angle_atom_site_label_2
_geom_angle_atom_site_label_3
_geom_angle
_geom_angle_site_symmetry_1
_geom_angle_site_symmetry_3
O2 Gd1 O1W 109.0(5) . .
O2 Gd1 O5W 68.4(5) . .
O1W Gd1 O5W 72.8(6) . .
O2 Gd1 O1 76.0(4) . .
O1W Gd1 O1 70.9(4) . .
O5W Gd1 O1 115.8(6) . .
O2 Gd1 O2W 76.7(4) . .
O1W Gd1 O2W 148.1(5) . .
O5W Gd1 O2W 81.0(6) . .
O1 Gd1 O2W 138.9(4) . .
O2 Gd1 O11 140.0(5) . 4_566
O1W Gd1 O11 79.2(4) . 4_566
O5W Gd1 O11 77.7(5) . 4_566
O1 Gd1 O11 140.3(4) . 4_566
O2W Gd1 O11 77.7(4) . 4_566
O2 Gd1 O3W 143.6(5) . .
O1W Gd1 O3W 83.1(5) . .
O5W Gd1 O3W 146.4(5) . .
O1 Gd1 O3W 76.1(5) . .
O2W Gd1 O3W 111.3(5) . .
O11 Gd1 O3W 74.9(5) 4_566 .
O2 Gd1 O4W 78.0(5) . .
O1W Gd1 O4W 141.6(5) . .
O5W Gd1 O4W 139.8(5) . .
O1 Gd1 O4W 74.7(5) . .
O2W Gd1 O4W 70.0(5) . .
O11 Gd1 O4W 120.3(5) 4_566 .
O3W Gd1 O4W 72.4(5) . .
Cl4 Cd1 Cl3 120.2(4) . .
Cl4 Cd1 Cl1 107.6(3) . .
Cl3 Cd1 Cl1 105.7(3) . .
Cl4 Cd1 Cl2 105.9(3) . .
Cl3 Cd1 Cl2 109.3(2) . .
Cl1 Cd1 Cl2 107.51(18) . .
Cl6 Cd2 Cl5 112.9(4) . .
Cl6 Cd2 Cl7 110.8(3) . .
Cl5 Cd2 Cl7 106.9(4) . .
Cl6 Cd2 Cl8 104.2(6) . .
Cl5 Cd2 Cl8 107.2(4) . .
Cl7 Cd2 Cl8 114.9(5) . .
Cl5 Cd2' Cl8 128(2) . .
Cl5 Cd2' Cl7 117(2) . .
Cl8 Cd2' Cl7 114.4(15) . .
Cd2' Cl5 Cd2 22.7(11) . .
Cd2 Cl7 Cd2' 21.9(9) . .
Cd2' Cl8 Cd2 22.8(9) . .
N3 C2 N1 112.7(14) . .
N3 C2 C37 112.7(15) . .
N1 C2 C37 113.2(14) . .
N3 C2 C3 102.5(14) . .
N1 C2 C3 102.6(14) . .
C37 C2 C3 112.1(16) . .
N4 C3 N2 111.8(14) . .
N4 C3 C40 114.0(15) . .
N2 C3 C40 112.7(16) . .
N4 C3 C2 102.7(15) . .
N2 C3 C2 102.1(14) . .
C40 C3 C2 112.6(15) . .
O7 C4 N3 126.9(19) . .
O7 C4 N4 124.8(18) . .
N3 C4 N4 108.3(15) . .
N5 C5 N2 114.6(15) . .
N4 C6 N7 114.9(15) . .
O2 C7 N6 125.7(16) . .
O2 C7 N5 125.1(16) . .
N6 C7 N5 109.2(14) . .
N5 C8 N7 112.4(16) . .
N5 C8 C41 112.8(16) . .
N7 C8 C41 113.9(16) . .
N5 C8 C9 101.9(14) . .
N7 C8 C9 102.3(14) . .
C41 C8 C9 112.4(16) . .
N6 C9 N8 111.7(15) . .
N6 C9 C44 113.3(15) . .
N8 C9 C44 113.3(15) . .
N6 C9 C8 102.5(13) . .
N8 C9 C8 102.9(14) . .
C44 C9 C8 112.1(15) . .
O8 C10 N7 125.9(18) . .
O8 C10 N8 124.1(17) . .
N7 C10 N8 110.0(16) . .
N9 C11 N6 114.5(15) . .
N8 C12 N11 114.6(14) . .
O3 C13 N9 126.0(17) . .
O3 C13 N10 124.6(17) . .
N9 C13 N10 109.4(14) . .
N9 C14 N11 111.4(14) . .
N9 C14 C45 113.3(15) . .
N11 C14 C45 112.6(15) . .
N9 C14 C15 103.1(13) . .
N11 C14 C15 103.0(14) . .
C45 C14 C15 112.6(14) . .
N10 C15 N12 112.7(14) . .
N10 C15 C48 113.3(14) . .
N12 C15 C48 112.5(14) . .
N10 C15 C14 102.9(13) . .
N12 C15 C14 102.3(13) . .
C48 C15 C14 112.2(15) . .
O9 C16 N12 126.2(18) . .
O9 C16 N11 125.1(17) . .
N12 C16 N11 108.7(15) . .
N10 C17 N13 114.0(14) . .
N15 C18 N12 115.2(14) . .
O4 C19 N13 126.7(18) . .
O4 C19 N14 125.7(18) . .
N13 C19 N14 107.5(14) . .
N15 C20 N13 112.8(14) . .
N15 C20 C49 114.0(14) . .
N13 C20 C49 112.3(14) . .
N15 C20 C21 103.0(13) . .
N13 C20 C21 102.0(13) . .
C49 C20 C21 111.8(15) . .
N14 C21 N16 112.7(13) . .
N14 C21 C52 112.7(14) . .
N16 C21 C52 114.1(15) . .
N14 C21 C20 102.4(14) . .
N16 C21 C20 101.7(13) . .
C52 C21 C20 112.1(14) . .
O10 C22 N16 125.8(16) . .
O10 C22 N15 124.4(16) . .
N16 C22 N15 109.8(14) . .
N17 C23 N14 115.2(15) . .
N16 C24 N19 114.3(14) . .
O5 C25 N18 125.2(17) . .
O5 C25 N17 125.2(17) . .
N18 C25 N17 109.5(15) . .
N17 C26 N19 114.0(14) . .
N17 C26 C53 112.9(14) . .
N19 C26 C53 112.0(14) . .
N17 C26 C27 102.7(13) . .
N19 C26 C27 102.4(12) . .
C53 C26 C27 111.9(14) . .
N18 C27 N20 113.2(14) . .
N18 C27 C56 113.3(14) . .
N20 C27 C56 112.5(15) . .
N18 C27 C26 102.5(13) . .
N20 C27 C26 102.2(12) . .
C56 C27 C26 112.1(15) . .
O11 C28 N19 125.8(15) . .
O11 C28 N20 125.0(15) . .
N19 C28 N20 109.2(14) . .
N21 C29 N18 114.4(14) . .
N20 C30 N23 113.2(14) . .
O6 C31 N22 126.3(18) . .
O6 C31 N21 125.3(17) . .
N22 C31 N21 108.4(15) . .
N21 C32 N23 112.6(13) . .
N21 C32 C57 112.8(15) . .
N23 C32 C57 113.9(15) . .
N21 C32 C33 102.3(14) . .
N23 C32 C33 102.0(13) . .
C57 C32 C33 112.2(14) . .
N24 C33 N22 112.9(15) . .
N24 C33 C60 114.0(14) . .
N22 C33 C60 112.6(14) . .
N24 C33 C32 102.8(13) . .
N22 C33 C32 102.6(13) . .
C60 C33 C32 110.9(15) . .
O12 C34 N23 126.7(17) . .
O12 C34 N24 123.8(18) . .
N23 C34 N24 109.4(14) . .
N22 C35 N1 114.7(14) . .
N24 C36 N3 114.7(14) . .
C38 C37 C2 112.5(16) . .
C37 C38 C39 112.5(17) . .
C40 C39 C38 113.0(18) . .
C39 C40 C3 109.9(18) . .
C8 C41 C42 111.6(17) . .
C43 C42 C41 113.5(19) . .
C42 C43 C44 112.9(19) . .
C9 C44 C43 110.6(16) . .
C14 C45 C46 110.5(16) . .
C45 C46 C47 112.9(16) . .
C48 C47 C46 112.4(16) . .
C47 C48 C15 111.4(15) . .
C50 C49 C20 110.4(15) . .
C49 C50 C51 112.5(16) . .
C52 C51 C50 112.2(17) . .
C21 C52 C51 112.4(16) . .
C54 C53 C26 110.7(15) . .
C53 C54 C55 111.9(16) . .
C56 C55 C54 112.7(17) . .
C27 C56 C55 112.1(16) . .
C32 C57 C58 110.8(17) . .
C59 C58 C57 112.7(18) . .
C60 C59 C58 112.9(17) . .
C59 C60 C33 111.0(16) . .
C1 O1 Gd1 157.0(12) . .
C7 O2 Gd1 160.7(12) . .
C28 O11 Gd1 154.9(13) . 4_565
C1 N1 C35 120.2(14) . .
C1 N1 C2 111.5(15) . .
C35 N1 C2 125.3(14) . .
C1 N2 C5 123.6(14) . .
C1 N2 C3 113.1(15) . .
C5 N2 C3 123.3(15) . .
C4 N3 C2 113.2(16) . .
C4 N3 C36 122.6(15) . .
C2 N3 C36 124.3(15) . .
C4 N4 C6 121.3(15) . .
C4 N4 C3 112.3(15) . .
C6 N4 C3 124.9(16) . .
C7 N5 C5 121.6(15) . .
C7 N5 C8 112.7(14) . .
C5 N5 C8 125.5(15) . .
C7 N6 C9 112.8(14) . .
C7 N6 C11 120.7(14) . .
C9 N6 C11 125.8(14) . .
C10 N7 C6 121.7(16) . .
C10 N7 C8 112.5(15) . .
C6 N7 C8 124.0(16) . .
C10 N8 C12 122.9(15) . .
C10 N8 C9 111.6(14) . .
C12 N8 C9 125.2(15) . .
C13 N9 C11 121.6(14) . .
C13 N9 C14 112.4(14) . .
C11 N9 C14 124.8(15) . .
C13 N10 C17 119.8(14) . .
C13 N10 C15 112.2(14) . .
C17 N10 C15 125.3(14) . .
C16 N11 C12 121.5(15) . .
C16 N11 C14 112.2(14) . .
C12 N11 C14 125.6(15) . .
C16 N12 C18 121.7(14) . .
C16 N12 C15 113.6(14) . .
C18 N12 C15 124.6(14) . .
C19 N13 C17 120.5(14) . .
C19 N13 C20 113.6(15) . .
C17 N13 C20 124.9(14) . .
C19 N14 C23 120.8(15) . .
C19 N14 C21 113.5(15) . .
C23 N14 C21 125.5(15) . .
C22 N15 C20 112.7(14) . .
C22 N15 C18 121.4(14) . .
C20 N15 C18 125.6(14) . .
C22 N16 C24 121.9(14) . .
C22 N16 C21 111.7(14) . .
C24 N16 C21 123.4(14) . .
C25 N17 C23 121.9(15) . .
C25 N17 C26 112.3(14) . .
C23 N17 C26 125.6(14) . .
C25 N18 C29 120.3(14) . .
C25 N18 C27 111.8(14) . .
C29 N18 C27 125.2(14) . .
C28 N19 C26 112.4(13) . .
C28 N19 C24 122.6(13) . .
C26 N19 C24 122.6(13) . .
C28 N20 C30 123.8(14) . .
C28 N20 C27 112.5(13) . .
C30 N20 C27 123.5(14) . .
C31 N21 C29 122.2(15) . .
C31 N21 C32 113.5(14) . .
C29 N21 C32 123.8(15) . .
C31 N22 C35 121.7(14) . .
C31 N22 C33 113.3(15) . .
C35 N22 C33 124.6(14) . .
C34 N23 C30 122.0(14) . .
C34 N23 C32 113.0(14) . .
C30 N23 C32 123.5(15) . .
C34 N24 C36 120.0(14) . .
C34 N24 C33 112.7(15) . .
C36 N24 C33 126.1(14) . .
O15 N25 O14 123.7(10) . .
O15 N25 O13 120.5(10) . .
O14 N25 O13 115.8(9) . .
O1 C1 N2 125.8(17) . .
O1 C1 N1 124.3(17) . .
N2 C1 N1 109.9(14) . .

loop_
_geom_bond_atom_site_label_1
_geom_bond_atom_site_label_2
_geom_bond_distance
_geom_bond_site_symmetry_2
O1W Gd1 2.366(13) .
O2W Gd1 2.376(13) .
O3W Gd1 2.412(14) .
O4W Gd1 2.443(15) .
O5W Gd1 2.374(17) .
Gd1 O2 2.350(12) .
Gd1 O1 2.375(12) .
Gd1 O11 2.408(12) 4_566
Cd1 Cl4 2.429(9) .
Cd1 Cl3 2.440(8) .
Cd1 Cl1 2.456(5) .
Cd1 Cl2 2.464(6) .
Cd2 Cl6 2.402(9) .
Cd2 Cl5 2.442(9) .
Cd2 Cl7 2.462(11) .
Cd2 Cl8 2.485(14) .
Cd2' Cl5 2.03(4) .
Cd2' Cl8 2.37(5) .
Cd2' Cl7 2.59(5) .
C2 N3 1.45(2) .
C2 N1 1.47(2) .
C2 C37 1.52(2) .
C2 C3 1.56(3) .
C3 N4 1.46(2) .
C3 N2 1.46(2) .
C3 C40 1.52(3) .
C4 O7 1.22(2) .
C4 N3 1.36(2) .
C4 N4 1.37(3) .
C5 N5 1.44(2) .
C5 N2 1.45(2) .
C6 N4 1.45(3) .
C6 N7 1.45(2) .
C7 O2 1.22(2) .
C7 N6 1.35(2) .
C7 N5 1.36(2) .
C8 N5 1.45(2) .
C8 N7 1.46(2) .
C8 C41 1.51(3) .
C8 C9 1.59(3) .
C9 N6 1.45(2) .
C9 N8 1.46(2) .
C9 C44 1.51(3) .
C10 O8 1.23(2) .
C10 N7 1.35(2) .
C10 N8 1.37(2) .
C11 N9 1.42(2) .
C11 N6 1.46(2) .
C12 N8 1.45(2) .
C12 N11 1.45(2) .
C13 O3 1.22(2) .
C13 N9 1.36(2) .
C13 N10 1.37(2) .
C14 N9 1.46(2) .
C14 N11 1.46(2) .
C14 C45 1.51(3) .
C14 C15 1.57(3) .
C15 N10 1.46(2) .
C15 N12 1.46(2) .
C15 C48 1.53(2) .
C16 O9 1.22(2) .
C16 N12 1.35(2) .
C16 N11 1.37(2) .
C17 N10 1.44(2) .
C17 N13 1.45(2) .
C18 N15 1.44(2) .
C18 N12 1.45(2) .
C19 O4 1.21(2) .
C19 N13 1.36(2) .
C19 N14 1.37(3) .
C20 N15 1.44(2) .
C20 N13 1.46(2) .
C20 C49 1.52(2) .
C20 C21 1.57(3) .
C21 N14 1.45(2) .
C21 N16 1.48(2) .
C21 C52 1.50(3) .
C22 O10 1.24(2) .
C22 N16 1.35(2) .
C22 N15 1.36(2) .
C23 N17 1.43(2) .
C23 N14 1.45(2) .
C24 N16 1.45(2) .
C24 N19 1.46(2) .
C25 O5 1.22(2) .
C25 N18 1.35(2) .
C25 N17 1.36(2) .
C26 N17 1.44(2) .
C26 N19 1.46(2) .
C26 C53 1.53(3) .
C26 C27 1.57(2) .
C27 N18 1.46(2) .
C27 N20 1.47(2) .
C27 C56 1.51(3) .
C28 O11 1.24(2) .
C28 N19 1.35(2) .
C28 N20 1.35(2) .
C29 N21 1.44(2) .
C29 N18 1.45(2) .
C30 N20 1.45(2) .
C30 N23 1.45(2) .
C31 O6 1.22(2) .
C31 N22 1.36(2) .
C31 N21 1.37(2) .
C32 N21 1.45(2) .
C32 N23 1.47(2) .
C32 C57 1.51(3) .
C32 C33 1.59(3) .
C33 N24 1.45(2) .
C33 N22 1.46(2) .
C33 C60 1.52(2) .
C34 O12 1.23(2) .
C34 N23 1.35(2) .
C34 N24 1.37(2) .
C35 N22 1.44(2) .
C35 N1 1.45(2) .
C36 N24 1.44(2) .
C36 N3 1.45(3) .
C37 C38 1.52(3) .
C38 C39 1.53(3) .
C39 C40 1.52(3) .
C41 C42 1.54(3) .
C42 C43 1.51(3) .
C43 C44 1.52(3) .
C45 C46 1.53(3) .
C46 C47 1.55(3) .
C47 C48 1.52(3) .
C49 C50 1.52(3) .
C50 C51 1.53(3) .
C51 C52 1.53(3) .
C53 C54 1.52(3) .
C54 C55 1.55(3) .
C55 C56 1.52(3) .
C57 C58 1.53(3) .
C58 C59 1.52(3) .
C59 C60 1.51(3) .
O1 C1 1.25(2) .
O11 Gd1 2.408(12) 4_565
O13 N25 1.342(7) .
O14 N25 1.293(7) .
O15 N25 1.250(7) .
N1 C1 1.36(2) .
N2 C1 1.33(2) .
